data_4021850
loop_
_publ_author_name
'Yoshihiro Miyake'
'Mo Wu'
'M. Jalilur Rahman'
'Yoshiyuki Kuwatani'
'Masahiko Iyoda'

_publ_section_title
;
 Efficient Construction of Biaryls and Macrocyclic Cyclophanes via
 Electron-Transfer Oxidation of Lipshutz Cuprates
;
_journal_name_full 'Journal of Organic Chemistry'
_journal_page_first 6110
_journal_page_last 6117
_journal_paper_doi 10.1021/jo0608063
_journal_volume 71
_journal_year 2006
_chemical_formula_moiety 'C20 H20 S4 Si2 '
_chemical_formula_sum 'C20 H20 S4 Si2'
_chemical_formula_weight 444.79
_space_group_IT_number 15
_symmetry_cell_setting monoclinic
_symmetry_space_group_name_Hall '-C 2yc'
_symmetry_space_group_name_H-M 'C 1 2/c 1'
_audit_creation_date 'Sat Jun 25 14:42:23 2005'
_audit_creation_method 'by teXsan'
_cell_angle_alpha 90
_cell_angle_beta 113.257(9)
_cell_angle_gamma 90
_cell_formula_units_Z 8
_cell_length_a 27.190(3)
_cell_length_b 11.435(1)
_cell_length_c 14.976(2)
_cell_measurement_reflns_used 25
_cell_measurement_temperature 153.2
_cell_measurement_theta_max 17.3
_cell_measurement_theta_min 15.0
_cell_volume 4278.0(10)
_computing_cell_refinement AFC
_computing_data_collection AFC
_computing_data_reduction 'teXsan Ver. 2.0'
_computing_publication_material 'teXsan Ver. 2.0'
_computing_structure_refinement 'teXsan Ver. 2.0'
_computing_structure_solution SIR92
_diffrn_measured_fraction_theta_full 0.9990
_diffrn_measured_fraction_theta_max 0.9990
_diffrn_measurement_device_type 'Rigaku AFC7R'
_diffrn_measurement_method \w
_diffrn_radiation_type 'Mo K\a'
_diffrn_radiation_wavelength 0.7107
_diffrn_reflns_av_R_equivalents 0.018
_diffrn_reflns_limit_h_max 35
_diffrn_reflns_limit_h_min 0
_diffrn_reflns_limit_k_max 0
_diffrn_reflns_limit_k_min -14
_diffrn_reflns_limit_l_max 17
_diffrn_reflns_limit_l_min -19
_diffrn_reflns_number 5273
_diffrn_reflns_theta_full 27.50
_diffrn_reflns_theta_max 27.50
_diffrn_standards_decay_% 0.18
_diffrn_standards_interval_count 150
_diffrn_standards_number 3
_exptl_absorpt_coefficient_mu 0.559
_exptl_absorpt_correction_T_max 1.000
_exptl_absorpt_correction_T_min 0.921
_exptl_absorpt_correction_type psi-scan
_exptl_absorpt_process_details '(North, Phillips & Mathews, 1968)'
_exptl_crystal_colour colorless
_exptl_crystal_density_diffrn 1.381
_exptl_crystal_density_method 'not measured'
_exptl_crystal_description prismatic
_exptl_crystal_F_000 1856.00
_exptl_crystal_size_max 0.250
_exptl_crystal_size_mid 0.250
_exptl_crystal_size_min 0.100
_refine_diff_density_max 0.00
_refine_diff_density_min 0.00
_refine_ls_extinction_method none
_refine_ls_goodness_of_fit_ref 1.163
_refine_ls_hydrogen_treatment noref
_refine_ls_number_parameters 236
_refine_ls_number_reflns 4919
_refine_ls_R_factor_gt 0.0322
_refine_ls_shift/su_max 1.1959
_refine_ls_structure_factor_coef Fsqd
_refine_ls_weighting_details 'w = 1/[\s^2^(Fo^2^) + (0.05000(Max(Fo^2^,0) + 2Fc^2^)/3)^2^]'
_refine_ls_weighting_scheme calc
_refine_ls_wR_factor_ref 0.1031
_reflns_number_gt 3800
_reflns_number_total 5020
_reflns_threshold_expression F^2^>2.0\s(F^2^)
_cod_data_source_file jo0608063si20060420_034003.cif
_cod_original_sg_symbol_H-M 'C 2/c        '
_cod_original_formula_sum 'C20 H20 S4 Si2 '
_cod_database_code 4021850

loop_
_symmetry_equiv_pos_as_xyz
x,y,z
-x,y,1/2-z
-x,-y,-z
x,-y,1/2+z
1/2+x,1/2+y,z
1/2-x,1/2+y,1/2-z
1/2-x,1/2-y,-z
1/2+x,1/2-y,1/2+z

loop_
_atom_site_label
_atom_site_type_symbol
_atom_site_fract_x
_atom_site_fract_y
_atom_site_fract_z
_atom_site_U_iso_or_equiv
_atom_site_adp_type
_atom_site_occupancy
_atom_site_symmetry_multiplicity
_atom_site_calc_flag
S(1) S 0.63598(2) -0.13140(4) 0.16365(4) 0.0368(1) Uani 1.00 1 d
S(2) S 0.48252(2) 0.32572(5) 0.06521(4) 0.0395(2) Uani 1.00 1 d
S(3) S 0.75540(2) 0.07501(5) 0.08234(4) 0.0333(1) Uani 1.00 1 d
S(4) S 0.63318(2) 0.54815(4) 0.12574(4) 0.0391(1) Uani 1.00 1 d
Si(1) Si 0.59013(2) 0.19610(5) -0.06762(3) 0.0241(1) Uani 1.00 1 d
Si(2) Si 0.66797(2) 0.22042(4) 0.29062(4) 0.0237(1) Uani 1.00 1 d
C(1) C 0.64210(7) 0.0835(2) 0.2186(1) 0.0227(4) Uani 1.00 1 d
C(2) C 0.67002(8) -0.0199(2) 0.2388(1) 0.0296(5) Uani 1.00 1 d
C(3) C 0.58283(8) -0.0423(2) 0.1022(1) 0.0285(5) Uani 1.00 1 d
C(4) C 0.59131(7) 0.0692(2) 0.1373(1) 0.0226(4) Uani 1.00 1 d
C(5) C 0.55387(7) 0.1675(2) 0.0938(1) 0.0220(4) Uani 1.00 1 d
C(6) C 0.51865(8) 0.2097(2) 0.1303(1) 0.0302(5) Uani 1.00 1 d
C(7) C 0.51439(8) 0.3187(2) -0.0131(2) 0.0321(5) Uani 1.00 1 d
C(8) C 0.55150(7) 0.2311(2) 0.0085(1) 0.0234(4) Uani 1.00 1 d
C(9) C 0.66231(7) 0.1721(2) 0.0111(1) 0.0225(4) Uani 1.00 1 d
C(10) C 0.69045(7) 0.0778(2) 0.0000(1) 0.0282(5) Uani 1.00 1 d
C(11) C 0.74670(7) 0.2017(2) 0.1346(1) 0.0283(5) Uani 1.00 1 d
C(12) C 0.69578(7) 0.2440(2) 0.0910(1) 0.0220(4) Uani 1.00 1 d
C(13) C 0.67461(7) 0.3479(2) 0.1239(1) 0.0241(4) Uani 1.00 1 d
C(14) C 0.66334(8) 0.4519(2) 0.0758(2) 0.0327(5) Uani 1.00 1 d
C(15) C 0.63581(8) 0.4488(2) 0.2129(1) 0.0314(5) Uani 1.00 1 d
C(16) C 0.65894(7) 0.3453(2) 0.2055(1) 0.0243(4) Uani 1.00 1 d
C(17) C 0.63108(9) 0.2570(2) 0.3686(2) 0.0369(6) Uani 1.00 1 d
C(18) C 0.73989(8) 0.1991(2) 0.3711(1) 0.0346(5) Uani 1.00 1 d
C(19) C 0.56384(8) 0.0587(2) -0.1371(1) 0.0366(5) Uani 1.00 1 d
C(20) C 0.58200(9) 0.3194(2) -0.1542(2) 0.0406(6) Uani 1.00 1 d
H(1) H 0.7050 -0.0275 0.2892 0.0353 Uiso 1.00 1 calc
H(2) H 0.5505 -0.0669 0.0500 0.0345 Uiso 1.00 1 calc
H(3) H 0.5147 0.1778 0.1862 0.0350 Uiso 1.00 1 calc
H(4) H 0.5070 0.3712 -0.0670 0.0378 Uiso 1.00 1 calc
H(5) H 0.6753 0.0186 -0.0491 0.0334 Uiso 1.00 1 calc
H(6) H 0.7747 0.2392 0.1886 0.0330 Uiso 1.00 1 calc
H(7) H 0.6715 0.4687 0.0200 0.0392 Uiso 1.00 1 calc
H(8) H 0.6229 0.4650 0.2630 0.0371 Uiso 1.00 1 calc
H(9) H 0.5941 0.2683 0.3296 0.0435 Uiso 1.00 1 calc
H(10) H 0.6452 0.3267 0.4046 0.0435 Uiso 1.00 1 calc
H(11) H 0.6346 0.1948 0.4135 0.0435 Uiso 1.00 1 calc
H(12) H 0.7540 0.2686 0.4072 0.0413 Uiso 1.00 1 calc
H(13) H 0.7435 0.1365 0.4154 0.0413 Uiso 1.00 1 calc
H(14) H 0.7599 0.1807 0.3331 0.0413 Uiso 1.00 1 calc
H(15) H 0.5454 0.3298 -0.1956 0.0489 Uiso 1.00 1 calc
H(16) H 0.6019 0.3040 -0.1934 0.0489 Uiso 1.00 1 calc
H(17) H 0.5952 0.3906 -0.1192 0.0489 Uiso 1.00 1 calc
H(18) H 0.5269 0.0665 -0.1777 0.0437 Uiso 1.00 1 calc
H(19) H 0.5832 0.0396 -0.1760 0.0437 Uiso 1.00 1 calc
H(20) H 0.5677 -0.0051 -0.0928 0.0437 Uiso 1.00 1 calc

loop_
_atom_site_aniso_label
_atom_site_aniso_U_11
_atom_site_aniso_U_22
_atom_site_aniso_U_33
_atom_site_aniso_U_12
_atom_site_aniso_U_13
_atom_site_aniso_U_23
S(1) 0.0471(3) 0.0193(2) 0.0392(3) 0.0054(2) 0.0118(2) -0.0008(2)
S(2) 0.0353(3) 0.0398(3) 0.0507(3) 0.0153(2) 0.0248(3) 0.0091(2)
S(3) 0.0246(2) 0.0369(3) 0.0364(3) 0.0071(2) 0.0099(2) -0.0056(2)
S(4) 0.0400(3) 0.0191(2) 0.0559(3) 0.0040(2) 0.0165(3) 0.0020(2)
Si(1) 0.0202(2) 0.0313(3) 0.0196(2) 0.0001(2) 0.0065(2) 0.0022(2)
Si(2) 0.0248(2) 0.0242(3) 0.0209(2) 0.0017(2) 0.0079(2) -0.0032(2)
C(1) 0.0258(9) 0.0218(8) 0.0204(8) 0.0015(7) 0.0090(7) 0.0016(7)
C(2) 0.0355(10) 0.0245(9) 0.0243(9) 0.0029(8) 0.0070(8) 0.0007(7)
C(3) 0.0329(10) 0.0229(9) 0.0279(9) -0.0015(7) 0.0099(8) -0.0004(7)
C(4) 0.0264(9) 0.0219(8) 0.0212(8) 0.0000(7) 0.0113(7) 0.0029(7)
C(5) 0.0205(8) 0.0221(8) 0.0216(8) -0.0030(6) 0.0065(7) -0.0009(7)
C(6) 0.0306(10) 0.032(1) 0.0305(10) 0.0033(8) 0.0153(8) 0.0032(8)
C(7) 0.0287(10) 0.033(1) 0.036(1) 0.0063(8) 0.0151(8) 0.0102(8)
C(8) 0.0200(8) 0.0255(9) 0.0239(8) -0.0021(7) 0.0078(7) 0.0018(7)
C(9) 0.0221(8) 0.0255(9) 0.0212(8) -0.0008(7) 0.0100(7) 0.0004(7)
C(10) 0.0252(9) 0.032(1) 0.0272(9) -0.0001(7) 0.0105(8) -0.0061(8)
C(11) 0.0229(9) 0.0318(10) 0.0291(9) -0.0022(7) 0.0092(7) -0.0045(8)
C(12) 0.0224(8) 0.0203(8) 0.0244(8) -0.0034(7) 0.0105(7) 0.0004(7)
C(13) 0.0196(8) 0.0202(8) 0.0293(9) -0.0030(6) 0.0062(7) -0.0031(7)
C(14) 0.035(1) 0.0234(9) 0.041(1) -0.0017(8) 0.0153(9) 0.0016(8)
C(15) 0.0299(10) 0.0253(9) 0.037(1) 0.0000(8) 0.0109(8) -0.0081(8)
C(16) 0.0221(8) 0.0203(8) 0.0273(9) -0.0009(7) 0.0065(7) -0.0065(7)
C(17) 0.042(1) 0.040(1) 0.033(1) -0.0007(9) 0.0193(9) -0.0074(9)
C(18) 0.0296(10) 0.041(1) 0.0269(10) -0.0010(8) 0.0048(8) -0.0025(8)
C(19) 0.0279(10) 0.053(1) 0.0269(10) -0.0068(9) 0.0085(8) -0.0093(9)
C(20) 0.035(1) 0.054(1) 0.033(1) 0.0036(10) 0.0125(9) 0.0161(10)

loop_
_atom_type_symbol
_atom_type_description
_atom_type_scat_dispersion_real
_atom_type_scat_dispersion_imag
_atom_type_scat_source
C C 0.003 0.002
;International Tables for Crystallography
(1992, Vol. C, Tables 4.2.6.8 and 6.1.1.1)
;
H H 0.000 0.000
;International Tables for Crystallography
(1992, Vol. C, Table 6.1.1.2)
;
S S 0.125 0.123
;International Tables for Crystallography
(1992, Vol. C, Tables 4.2.6.8 and 6.1.1.1)
;
Si Si 0.082 0.070
;International Tables for Crystallography
(1992, Vol. C, Tables 4.2.6.8 and 6.1.1.1)
;

loop_
_geom_bond_atom_site_label_1
_geom_bond_atom_site_label_2
_geom_bond_distance
_geom_bond_publ_flag
S(1) C(2) 1.710(2) yes
S(1) C(3) 1.710(2) yes
S(2) C(6) 1.708(2) yes
S(2) C(7) 1.714(2) yes
S(3) C(10) 1.709(2) yes
S(3) C(11) 1.707(2) yes
S(4) C(14) 1.711(2) yes
S(4) C(15) 1.710(2) yes
Si(1) C(8) 1.874(2) yes
Si(1) C(9) 1.868(2) yes
Si(1) C(19) 1.865(2) yes
Si(1) C(20) 1.869(2) yes
Si(2) C(1) 1.874(2) yes
Si(2) C(16) 1.865(2) yes
Si(2) C(17) 1.864(2) yes
Si(2) C(18) 1.864(2) yes
C(1) C(2) 1.373(3) yes
C(1) C(4) 1.445(2) yes
C(2) H(1) 0.957 no
C(3) C(4) 1.362(3) yes
C(3) H(2) 0.960 no
C(4) C(5) 1.484(2) yes
C(5) C(6) 1.365(3) yes
C(5) C(8) 1.449(2) yes
C(6) H(3) 0.957 no
C(7) C(8) 1.367(3) yes
C(7) H(4) 0.961 no
C(9) C(10) 1.370(3) yes
C(9) C(12) 1.441(2) yes
C(10) H(5) 0.964 no
C(11) C(12) 1.365(3) yes
C(11) H(6) 0.964 no
C(12) C(13) 1.487(3) yes
C(13) C(14) 1.362(3) yes
C(13) C(16) 1.444(3) yes
C(14) H(7) 0.964 no
C(15) C(16) 1.366(3) yes
C(15) H(8) 0.964 no
C(17) H(9) 0.952 no
C(17) H(10) 0.954 no
C(17) H(11) 0.956 no
C(18) H(12) 0.952 no
C(18) H(13) 0.954 no
C(18) H(14) 0.953 no
C(19) H(18) 0.951 no
C(19) H(19) 0.951 no
C(19) H(20) 0.965 no
C(20) H(15) 0.950 no
C(20) H(16) 0.958 no
C(20) H(17) 0.958 no

loop_
_geom_torsion_atom_site_label_1
_geom_torsion_atom_site_label_2
_geom_torsion_atom_site_label_3
_geom_torsion_atom_site_label_4
_geom_torsion
_geom_torsion_publ_flag
S(1) C(2) C(1) Si(2) 178.19(10) yes
S(1) C(2) C(1) C(4) -0.9(2) yes
S(1) C(3) C(4) C(1) -1.5(2) yes
S(1) C(3) C(4) C(5) 175.5(1) yes
S(2) C(6) C(5) C(4) 178.3(1) yes
S(2) C(6) C(5) C(8) -0.4(2) yes
S(2) C(7) C(8) Si(1) 176.5(1) yes
S(2) C(7) C(8) C(5) -0.3(2) yes
S(3) C(10) C(9) Si(1) -179.01(10) yes
S(3) C(10) C(9) C(12) -0.2(2) yes
S(3) C(11) C(12) C(9) -0.7(2) yes
S(3) C(11) C(12) C(13) 175.5(1) yes
S(4) C(14) C(13) C(12) 173.6(1) yes
S(4) C(14) C(13) C(16) -0.7(2) yes
S(4) C(15) C(16) Si(2) 179.52(10) yes
S(4) C(15) C(16) C(13) -0.6(2) yes
Si(1) C(8) C(5) C(4) 5.0(2) yes
Si(1) C(8) C(5) C(6) -176.2(1) yes
Si(1) C(9) C(12) C(11) 179.3(1) yes
Si(1) C(9) C(12) C(13) 3.0(2) yes
Si(2) C(1) C(4) C(3) -177.5(1) yes
Si(2) C(1) C(4) C(5) 5.5(3) yes
Si(2) C(16) C(13) C(12) 6.3(2) yes
Si(2) C(16) C(13) C(14) -179.3(1) yes
C(1) Si(2) C(16) C(13) -49.6(2) yes
C(1) Si(2) C(16) C(15) 130.3(2) yes
C(1) C(2) S(1) C(3) 0.1(2) yes
C(1) C(4) C(5) C(6) -82.1(2) yes
C(1) C(4) C(5) C(8) 96.6(2) yes
C(2) S(1) C(3) C(4) 0.8(2) yes
C(2) C(1) Si(2) C(16) 133.3(2) yes
C(2) C(1) Si(2) C(17) -107.9(2) yes
C(2) C(1) Si(2) C(18) 11.6(2) yes
C(2) C(1) C(4) C(3) 1.6(2) yes
C(2) C(1) C(4) C(5) -175.5(2) yes
C(3) C(4) C(5) C(6) 101.2(2) yes
C(3) C(4) C(5) C(8) -80.1(2) yes
C(4) C(1) Si(2) C(16) -47.8(2) yes
C(4) C(1) Si(2) C(17) 71.0(2) yes
C(4) C(1) Si(2) C(18) -169.5(2) yes
C(4) C(5) C(8) C(7) -178.3(2) yes
C(5) C(6) S(2) C(7) 0.2(2) yes
C(5) C(8) Si(1) C(9) -48.1(2) yes
C(5) C(8) Si(1) C(19) 70.4(2) yes
C(5) C(8) Si(1) C(20) -169.9(2) yes
C(6) S(2) C(7) C(8) 0.0(2) yes
C(6) C(5) C(8) C(7) 0.5(2) yes
C(7) C(8) Si(1) C(9) 135.6(2) yes
C(7) C(8) Si(1) C(19) -105.9(2) yes
C(7) C(8) Si(1) C(20) 13.8(2) yes
C(8) Si(1) C(9) C(10) 132.1(2) yes
C(8) Si(1) C(9) C(12) -46.5(2) yes
C(9) C(10) S(3) C(11) -0.1(2) yes
C(9) C(12) C(13) C(14) -75.7(2) yes
C(9) C(12) C(13) C(16) 98.0(2) yes
C(10) S(3) C(11) C(12) 0.5(2) yes
C(10) C(9) Si(1) C(19) 12.3(2) yes
C(10) C(9) Si(1) C(20) -107.5(2) yes
C(10) C(9) C(12) C(11) 0.6(2) yes
C(10) C(9) C(12) C(13) -175.7(2) yes
C(11) C(12) C(13) C(14) 108.5(2) yes
C(11) C(12) C(13) C(16) -77.8(2) yes
C(12) C(9) Si(1) C(19) -166.2(2) yes
C(12) C(9) Si(1) C(20) 74.0(2) yes
C(12) C(13) C(16) C(15) -173.6(2) yes
C(13) C(14) S(4) C(15) 0.3(2) yes
C(13) C(16) Si(2) C(17) -171.3(2) yes
C(13) C(16) Si(2) C(18) 70.6(2) yes
C(14) S(4) C(15) C(16) 0.2(2) yes
C(14) C(13) C(16) C(15) 0.8(2) yes
C(15) C(16) Si(2) C(17) 8.6(2) yes
C(15) C(16) Si(2) C(18) -109.5(2) yes
C(15) C(16) Si(2) C(18) -109.5(2) yes

loop_
_cod_related_entry_id
_cod_related_entry_database
_cod_related_entry_code
1 ChemSpider 9949824
